data_7057183
loop_
_publ_author_name
'Hao, Zhiqiang'
'Li, Ning'
'Yan, Xinlong'
'Li, Ying'
'Zong, Siqi'
'Liu, Huating'
'Han, Zhangang'
'Lin, Jin'

_publ_section_title
;
 Ruthenium carbonyl complexes with pyridylalkanol ligands: synthesis,
 characterization and catalytic properties for aerobic oxidation of
 secondary alcohols
;
_journal_issue 9
_journal_name_full 'New Journal of Chemistry'
_journal_page_first 6968
_journal_paper_doi 10.1039/C8NJ00329G
_journal_volume 42
_journal_year 2018
_chemical_formula_sum 'C32 H20 N2 O10 Ru3'
_chemical_formula_weight 895.71
_space_group_IT_number 122
_space_group_name_Hall 'I -4 2bw'
_space_group_name_H-M_alt 'I -4 2 d'
_symmetry_cell_setting tetragonal
_symmetry_space_group_name_Hall 'I -4 2bw'
_symmetry_space_group_name_H-M 'I -4 2 d'
_atom_sites_solution_hydrogens geom
_atom_sites_solution_primary direct
_atom_sites_solution_secondary difmap
_audit_creation_method SHELXL-97
_audit_update_record
;
2016-06-24 deposited with the CCDC.
2018-03-19 downloaded from the CCDC.
;
_cell_angle_alpha 90.00
_cell_angle_beta 90.00
_cell_angle_gamma 90.00
_cell_formula_units_Z 8
_cell_length_a 14.677(4)
_cell_length_b 14.677(4)
_cell_length_c 29.911(16)
_cell_measurement_reflns_used 5796
_cell_measurement_temperature 298(2)
_cell_measurement_theta_max 24.639
_cell_measurement_theta_min 2.388
_cell_volume 6443(4)
_computing_cell_refinement 'Bruker SMART'
_computing_data_collection 'Bruker SMART'
_computing_data_reduction 'Bruker SAINT'
_computing_molecular_graphics 'Bruker SHELXTL'
_computing_publication_material 'Bruker SHELXTL'
_computing_structure_refinement 'SHELXL-97 (Sheldrick, 1997)'
_computing_structure_solution 'SHELXS-97 (Sheldrick, 1990)'
_diffrn_ambient_temperature 298(2)
_diffrn_measured_fraction_theta_full 0.999
_diffrn_measured_fraction_theta_max 0.999
_diffrn_measurement_device_type 'CCD area detector'
_diffrn_measurement_method 'phi and omega scans'
_diffrn_radiation_monochromator graphite
_diffrn_radiation_source 'fine-focus sealed tube'
_diffrn_radiation_type MoK\a
_diffrn_radiation_wavelength 0.71073
_diffrn_reflns_av_R_equivalents 0.0739
_diffrn_reflns_av_sigmaI/netI 0.0489
_diffrn_reflns_limit_h_max 17
_diffrn_reflns_limit_h_min -17
_diffrn_reflns_limit_k_max 17
_diffrn_reflns_limit_k_min -14
_diffrn_reflns_limit_l_max 35
_diffrn_reflns_limit_l_min -29
_diffrn_reflns_number 15507
_diffrn_reflns_theta_full 25.01
_diffrn_reflns_theta_max 25.01
_diffrn_reflns_theta_min 2.39
_exptl_absorpt_coefficient_mu 1.448
_exptl_absorpt_correction_T_max 0.5950
_exptl_absorpt_correction_T_min 0.5555
_exptl_absorpt_correction_type multi-scan
_exptl_absorpt_process_details sadabs
_exptl_crystal_colour brown
_exptl_crystal_density_diffrn 1.847
_exptl_crystal_density_meas ?
_exptl_crystal_density_method 'not measured'
_exptl_crystal_description block
_exptl_crystal_F_000 3504
_exptl_crystal_size_max 0.46
_exptl_crystal_size_mid 0.41
_exptl_crystal_size_min 0.40
_refine_diff_density_max 1.238
_refine_diff_density_min -0.611
_refine_diff_density_rms 0.148
_refine_ls_abs_structure_details 'Flack H D (1983), Acta Cryst. A39, 876-881'
_refine_ls_abs_structure_Flack -0.02(11)
_refine_ls_extinction_method none
_refine_ls_goodness_of_fit_ref 1.158
_refine_ls_hydrogen_treatment mixed
_refine_ls_matrix_type full
_refine_ls_number_parameters 213
_refine_ls_number_reflns 2846
_refine_ls_number_restraints 0
_refine_ls_restrained_S_all 1.158
_refine_ls_R_factor_all 0.0764
_refine_ls_R_factor_gt 0.0466
_refine_ls_shift/su_max 0.000
_refine_ls_shift/su_mean 0.000
_refine_ls_structure_factor_coef Fsqd
_refine_ls_weighting_details 'calc w=1/[\s^2^(Fo^2^)+(0.0524P)^2^+52.0299P] where P=(Fo^2^+2Fc^2^)/3'
_refine_ls_weighting_scheme calc
_refine_ls_wR_factor_gt 0.1069
_refine_ls_wR_factor_ref 0.1323
_reflns_number_gt 2322
_reflns_number_total 2846
_reflns_threshold_expression >2sigma(I)
_cod_data_source_file c8nj00329g2.cif
_cod_data_source_block 160622g
_cod_depositor_comments
;
The following automatic conversions were performed:

'_symmetry_cell_setting' value 'Tetragonal' changed to 'tetragonal'
according to
/home/data/users/saulius/crontab/automatic-downloads/rss-feeds/RSC/lib/dictionaries/cif_core.dic
dictionary named 'cif_core.dic' version 2.4.2 from 2011-04-26.

'_exptl_crystal_density_meas' value 'none' was changed to '?' - the
value is perceived as not measured.

Automatic conversion script
Id: cif_fix_values 4973 2017-02-22 13:04:09Z antanas 

 Adding full bibliography for 7057180--7057184.cif.
;
_cod_original_sg_symbol_H-M I-42d
_cod_database_code 7057183

loop_
_symmetry_equiv_pos_as_xyz
'x, y, z'
'-x, -y, z'
'y, -x, -z'
'-y, x, -z'
'-x+1/2, y, -z+3/4'
'x+1/2, -y, -z+3/4'
'-y+1/2, -x, z+3/4'
'y+1/2, x, z+3/4'
'x+1/2, y+1/2, z+1/2'
'-x+1/2, -y+1/2, z+1/2'
'y+1/2, -x+1/2, -z+1/2'
'-y+1/2, x+1/2, -z+1/2'
'-x+1, y+1/2, -z+5/4'
'x+1, -y+1/2, -z+5/4'
'-y+1, -x+1/2, z+5/4'
'y+1, x+1/2, z+5/4'

loop_
_atom_site_label
_atom_site_type_symbol
_atom_site_fract_x
_atom_site_fract_y
_atom_site_fract_z
_atom_site_U_iso_or_equiv
_atom_site_adp_type
_atom_site_occupancy
_atom_site_symmetry_multiplicity
_atom_site_calc_flag
_atom_site_refinement_flags
Ru1 Ru 0.30923(5) 0.20814(5) 0.17114(3) 0.0365(2) Uani 1 1 d .
Ru2 Ru 0.46708(8) 0.2500 0.1250 0.0441(3) Uani 1 2 d S
N1 N 0.1709(6) 0.1700(5) 0.1854(3) 0.039(2) Uani 1 1 d .
O1 O 0.2625(4) 0.3341(4) 0.1417(2) 0.0329(14) Uani 1 1 d .
O2 O 0.3953(8) 0.0369(6) 0.2029(3) 0.085(3) Uani 1 1 d .
O3 O 0.3731(8) 0.2901(6) 0.2566(3) 0.084(3) Uani 1 1 d .
O4 O 0.4330(7) 0.4325(7) 0.1708(4) 0.091(3) Uani 1 1 d .
O5 O 0.6018(7) 0.1898(9) 0.1967(4) 0.101(4) Uani 1 1 d .
C1 C 0.1303(8) 0.1748(7) 0.2245(4) 0.052(3) Uani 1 1 d .
H1 H 0.1642 0.1922 0.2493 0.062 Uiso 1 1 calc R
C2 C 0.0369(10) 0.1543(10) 0.2301(5) 0.076(4) Uani 1 1 d .
H2 H 0.0094 0.1579 0.2581 0.092 Uiso 1 1 calc R
C3 C -0.0107(9) 0.1299(11) 0.1940(6) 0.078(4) Uani 1 1 d .
H3 H -0.0732 0.1206 0.1964 0.094 Uiso 1 1 calc R
C4 C 0.0299(8) 0.1185(9) 0.1545(5) 0.069(4) Uani 1 1 d .
H4 H -0.0023 0.0957 0.1302 0.083 Uiso 1 1 calc R
C5 C 0.1215(7) 0.1415(7) 0.1504(4) 0.046(3) Uani 1 1 d .
C6 C 0.1725(7) 0.3702(7) 0.1441(4) 0.044(3) Uani 1 1 d .
H6 H 0.1389 0.3379 0.1676 0.053 Uiso 1 1 calc R
C7 C 0.1751(7) 0.4716(7) 0.1557(4) 0.047(3) Uani 1 1 d .
C8 C 0.2292(10) 0.5305(8) 0.1327(5) 0.079(4) Uani 1 1 d .
H8 H 0.2660 0.5077 0.1100 0.095 Uiso 1 1 calc R
C9 C 0.2316(10) 0.6221(8) 0.1415(6) 0.085(5) Uani 1 1 d .
H9 H 0.2698 0.6599 0.1250 0.103 Uiso 1 1 calc R
C10 C 0.1781(9) 0.6581(8) 0.1745(5) 0.069(4) Uani 1 1 d .
H10 H 0.1780 0.7203 0.1805 0.083 Uiso 1 1 calc R
C11 C 0.1247(12) 0.5993(10) 0.1983(5) 0.081(5) Uani 1 1 d .
H11 H 0.0881 0.6217 0.2212 0.097 Uiso 1 1 calc R
C12 C 0.1240(10) 0.5071(9) 0.1890(4) 0.061(3) Uani 1 1 d .
H12 H 0.0876 0.4687 0.2061 0.074 Uiso 1 1 calc R
C13 C 0.3629(7) 0.1023(7) 0.1905(4) 0.048(3) Uani 1 1 d .
C14 C 0.3528(8) 0.2586(8) 0.2238(4) 0.051(3) Uani 1 1 d .
C15 C 0.4439(8) 0.3659(9) 0.1532(5) 0.061(3) Uani 1 1 d .
C16 C 0.5522(8) 0.2112(9) 0.1703(4) 0.062(3) Uani 1 1 d .

loop_
_atom_site_aniso_label
_atom_site_aniso_U_11
_atom_site_aniso_U_22
_atom_site_aniso_U_33
_atom_site_aniso_U_23
_atom_site_aniso_U_13
_atom_site_aniso_U_12
Ru1 0.0335(4) 0.0296(4) 0.0462(4) -0.0003(3) -0.0022(3) 0.0002(3)
Ru2 0.0289(6) 0.0442(7) 0.0592(7) -0.0027(6) 0.000 0.000
N1 0.041(5) 0.028(4) 0.048(5) 0.006(3) 0.013(4) -0.003(3)
O1 0.022(3) 0.029(3) 0.048(4) -0.008(3) -0.003(3) -0.001(3)
O2 0.104(8) 0.044(5) 0.108(8) 0.017(5) -0.040(6) 0.016(5)
O3 0.137(9) 0.060(6) 0.056(5) -0.015(5) -0.019(5) -0.015(6)
O4 0.064(6) 0.067(6) 0.142(10) -0.041(7) 0.026(6) -0.028(5)
O5 0.073(7) 0.128(10) 0.101(7) 0.026(8) -0.039(6) 0.008(7)
C1 0.057(7) 0.038(6) 0.060(7) 0.017(5) -0.009(6) -0.013(5)
C2 0.065(8) 0.072(9) 0.093(10) 0.011(8) 0.036(8) 0.001(7)
C3 0.039(7) 0.077(10) 0.119(12) -0.013(9) 0.013(8) -0.003(7)
C4 0.034(6) 0.069(9) 0.106(10) -0.008(7) 0.018(7) -0.005(6)
C5 0.041(6) 0.029(5) 0.068(7) -0.001(5) 0.003(5) 0.008(5)
C6 0.045(6) 0.033(5) 0.055(6) 0.004(5) 0.007(5) 0.012(5)
C7 0.033(6) 0.039(6) 0.070(7) -0.011(5) 0.000(5) 0.000(5)
C8 0.081(10) 0.034(6) 0.122(11) -0.013(7) 0.046(9) 0.001(6)
C9 0.074(10) 0.023(6) 0.159(15) 0.007(7) 0.033(10) -0.011(6)
C10 0.083(10) 0.033(6) 0.092(9) -0.010(6) 0.001(8) 0.011(6)
C11 0.116(13) 0.063(9) 0.064(8) -0.020(7) 0.016(9) 0.026(9)
C12 0.088(10) 0.050(7) 0.046(6) -0.002(6) 0.003(6) 0.004(7)
C13 0.038(6) 0.039(6) 0.065(7) -0.002(5) -0.009(5) -0.002(5)
C14 0.071(8) 0.034(6) 0.048(6) 0.001(5) -0.004(5) -0.006(5)
C15 0.044(7) 0.048(8) 0.090(9) -0.013(7) 0.005(6) -0.022(6)
C16 0.036(6) 0.074(8) 0.075(8) -0.002(7) -0.003(6) 0.003(6)

loop_
_atom_type_symbol
_atom_type_description
_atom_type_scat_dispersion_real
_atom_type_scat_dispersion_imag
_atom_type_scat_source
C C 0.0033 0.0016 'International Tables Vol C Tables 4.2.6.8 and 6.1.1.4'
H H 0.0000 0.0000 'International Tables Vol C Tables 4.2.6.8 and 6.1.1.4'
N N 0.0061 0.0033 'International Tables Vol C Tables 4.2.6.8 and 6.1.1.4'
O O 0.0106 0.0060 'International Tables Vol C Tables 4.2.6.8 and 6.1.1.4'
Ru Ru -1.2594 0.8363 'International Tables Vol C Tables 4.2.6.8 and 6.1.1.4'

loop_
_geom_angle_atom_site_label_1
_geom_angle_atom_site_label_2
_geom_angle_atom_site_label_3
_geom_angle
_geom_angle_site_symmetry_1
_geom_angle_site_symmetry_3
C13 Ru1 C14 85.6(5) . .
C13 Ru1 O1 100.0(4) . 14_454
C14 Ru1 O1 173.4(4) . 14_454
C13 Ru1 N1 97.0(4) . .
C14 Ru1 N1 105.1(4) . .
O1 Ru1 N1 78.0(3) 14_454 .
C13 Ru1 O1 171.7(4) . .
C14 Ru1 O1 96.5(4) . .
O1 Ru1 O1 77.5(3) 14_454 .
N1 Ru1 O1 90.2(3) . .
C13 Ru1 Ru2 89.2(4) . .
C14 Ru1 Ru2 92.6(4) . .
O1 Ru1 Ru2 83.79(16) 14_454 .
N1 Ru1 Ru2 161.5(2) . .
O1 Ru1 Ru2 82.67(16) . .
C13 Ru1 Ru1 129.2(4) . 14_454
C14 Ru1 Ru1 127.8(3) . 14_454
O1 Ru1 Ru1 45.60(17) 14_454 14_454
N1 Ru1 Ru1 106.7(2) . 14_454
O1 Ru1 Ru1 43.90(16) . 14_454
Ru2 Ru1 Ru1 56.89(2) . 14_454
C15 Ru2 C15 159.6(7) 14_454 .
C15 Ru2 C16 99.3(5) 14_454 .
C15 Ru2 C16 93.9(6) . .
C15 Ru2 C16 93.9(6) 14_454 14_454
C15 Ru2 C16 99.3(5) . 14_454
C16 Ru2 C16 99.3(7) . 14_454
C15 Ru2 Ru1 80.2(3) 14_454 14_454
C15 Ru2 Ru1 82.8(4) . 14_454
C16 Ru2 Ru1 163.4(4) . 14_454
C16 Ru2 Ru1 97.3(4) 14_454 14_454
C15 Ru2 Ru1 82.8(4) 14_454 .
C15 Ru2 Ru1 80.2(3) . .
C16 Ru2 Ru1 97.3(4) . .
C16 Ru2 Ru1 163.4(4) 14_454 .
Ru1 Ru2 Ru1 66.22(5) 14_454 .
C1 N1 C5 117.8(9) . .
C1 N1 Ru1 126.3(7) . .
C5 N1 Ru1 115.9(6) . .
C6 O1 Ru1 117.3(6) . 14_454
C6 O1 Ru1 126.4(6) . .
Ru1 O1 Ru1 90.5(2) 14_454 .
N1 C1 C2 122.3(12) . .
N1 C1 H1 118.8 . .
C2 C1 H1 118.8 . .
C3 C2 C1 117.9(13) . .
C3 C2 H2 121.0 . .
C1 C2 H2 121.0 . .
C4 C3 C2 121.1(13) . .
C4 C3 H3 119.5 . .
C2 C3 H3 119.5 . .
C3 C4 C5 118.6(13) . .
C3 C4 H4 120.7 . .
C5 C4 H4 120.7 . .
N1 C5 C4 122.0(11) . .
N1 C5 C6 116.7(9) . 14_454
C4 C5 C6 121.2(11) . 14_454
O1 C6 C7 110.6(9) . .
O1 C6 C5 111.5(8) . 14_454
C7 C6 C5 108.5(9) . 14_454
O1 C6 H6 108.7 . .
C7 C6 H6 108.7 . .
C5 C6 H6 108.7 14_454 .
C12 C7 C8 116.9(10) . .
C12 C7 C6 121.9(11) . .
C8 C7 C6 121.2(10) . .
C7 C8 C9 122.7(12) . .
C7 C8 H8 118.6 . .
C9 C8 H8 118.6 . .
C10 C9 C8 120.2(13) . .
C10 C9 H9 119.9 . .
C8 C9 H9 119.9 . .
C11 C10 C9 117.5(11) . .
C11 C10 H10 121.3 . .
C9 C10 H10 121.3 . .
C10 C11 C12 121.2(13) . .
C10 C11 H11 119.4 . .
C12 C11 H11 119.4 . .
C7 C12 C11 121.4(13) . .
C7 C12 H12 119.3 . .
C11 C12 H12 119.3 . .
O2 C13 Ru1 179.1(12) . .
O3 C14 Ru1 175.2(12) . .
O4 C15 Ru2 177.2(13) . .
O5 C16 Ru2 179.2(14) . .

loop_
_geom_bond_atom_site_label_1
_geom_bond_atom_site_label_2
_geom_bond_distance
_geom_bond_site_symmetry_2
Ru1 C13 1.835(11) .
Ru1 C14 1.855(12) .
Ru1 O1 2.095(6) 14_454
Ru1 N1 2.149(8) .
Ru1 O1 2.159(6) .
Ru1 Ru2 2.7658(14) .
Ru1 Ru1 3.021(2) 14_454
Ru2 C15 1.929(14) 14_454
Ru2 C15 1.929(14) .
Ru2 C16 1.929(13) .
Ru2 C16 1.929(13) 14_454
Ru2 Ru1 2.7658(14) 14_454
N1 C1 1.313(14) .
N1 C5 1.340(14) .
O1 C6 1.426(12) .
O1 Ru1 2.095(6) 14_454
O2 C13 1.134(13) .
O3 C14 1.124(13) .
O4 C15 1.122(15) .
O5 C16 1.119(14) .
C1 C2 1.414(18) .
C1 H1 0.9300 .
C2 C3 1.34(2) .
C2 H2 0.9300 .
C3 C4 1.332(18) .
C3 H3 0.9300 .
C4 C5 1.392(16) .
C4 H4 0.9300 .
C5 C6 1.538(15) 14_454
C6 C7 1.528(15) .
C6 C5 1.538(15) 14_454
C6 H6 0.9800 .
C7 C12 1.352(15) .
C7 C8 1.361(16) .
C8 C9 1.370(16) .
C8 H8 0.9300 .
C9 C10 1.367(19) .
C9 H9 0.9300 .
C10 C11 1.37(2) .
C10 H10 0.9300 .
C11 C12 1.380(19) .
C11 H11 0.9300 .
C12 H12 0.9300 .

loop_
_geom_torsion_atom_site_label_1
_geom_torsion_atom_site_label_2
_geom_torsion_atom_site_label_3
_geom_torsion_atom_site_label_4
_geom_torsion
_geom_torsion_site_symmetry_1
_geom_torsion_site_symmetry_4
C13 Ru1 Ru2 C15 57.4(5) . 14_454
C14 Ru1 Ru2 C15 142.9(5) . 14_454
O1 Ru1 Ru2 C15 -42.7(4) 14_454 14_454
N1 Ru1 Ru2 C15 -52.7(7) . 14_454
O1 Ru1 Ru2 C15 -120.9(4) . 14_454
Ru1 Ru1 Ru2 C15 -82.4(4) 14_454 14_454
C13 Ru1 Ru2 C15 -133.8(6) . .
C14 Ru1 Ru2 C15 -48.3(5) . .
O1 Ru1 Ru2 C15 126.1(5) 14_454 .
N1 Ru1 Ru2 C15 116.1(8) . .
O1 Ru1 Ru2 C15 47.9(4) . .
Ru1 Ru1 Ru2 C15 86.4(4) 14_454 .
C13 Ru1 Ru2 C16 -41.1(5) . .
C14 Ru1 Ru2 C16 44.4(5) . .
O1 Ru1 Ru2 C16 -141.2(4) 14_454 .
N1 Ru1 Ru2 C16 -151.2(8) . .
O1 Ru1 Ru2 C16 140.6(4) . .
Ru1 Ru1 Ru2 C16 179.0(4) 14_454 .
C13 Ru1 Ru2 C16 136.5(14) . 14_454
C14 Ru1 Ru2 C16 -138.0(14) . 14_454
O1 Ru1 Ru2 C16 36.4(14) 14_454 14_454
N1 Ru1 Ru2 C16 26.4(15) . 14_454
O1 Ru1 Ru2 C16 -41.7(14) . 14_454
Ru1 Ru1 Ru2 C16 -3.3(14) 14_454 14_454
C13 Ru1 Ru2 Ru1 139.8(3) . 14_454
C14 Ru1 Ru2 Ru1 -134.7(4) . 14_454
O1 Ru1 Ru2 Ru1 39.70(16) 14_454 14_454
N1 Ru1 Ru2 Ru1 29.8(6) . 14_454
O1 Ru1 Ru2 Ru1 -38.42(15) . 14_454
C13 Ru1 N1 C1 81.9(9) . .
C14 Ru1 N1 C1 -5.4(9) . .
O1 Ru1 N1 C1 -179.3(9) 14_454 .
O1 Ru1 N1 C1 -102.2(8) . .
Ru2 Ru1 N1 C1 -169.2(6) . .
Ru1 Ru1 N1 C1 -143.5(8) 14_454 .
C13 Ru1 N1 C5 -100.4(7) . .
C14 Ru1 N1 C5 172.3(7) . .
O1 Ru1 N1 C5 -1.6(7) 14_454 .
O1 Ru1 N1 C5 75.5(7) . .
Ru2 Ru1 N1 C5 8.5(12) . .
Ru1 Ru1 N1 C5 34.2(7) 14_454 .
C13 Ru1 O1 C6 162(3) . .
C14 Ru1 O1 C6 -94.4(8) . .
O1 Ru1 O1 C6 88.6(7) 14_454 .
N1 Ru1 O1 C6 10.9(7) . .
Ru2 Ru1 O1 C6 173.8(7) . .
Ru1 Ru1 O1 C6 125.1(8) 14_454 .
C13 Ru1 O1 Ru1 36(3) . 14_454
C14 Ru1 O1 Ru1 140.5(4) . 14_454
O1 Ru1 O1 Ru1 -36.6(3) 14_454 14_454
N1 Ru1 O1 Ru1 -114.2(3) . 14_454
Ru2 Ru1 O1 Ru1 48.66(15) . 14_454
C5 N1 C1 C2 -2.4(16) . .
Ru1 N1 C1 C2 175.3(9) . .
N1 C1 C2 C3 0(2) . .
C1 C2 C3 C4 5(2) . .
C2 C3 C4 C5 -6(2) . .
C1 N1 C5 C4 0.7(15) . .
Ru1 N1 C5 C4 -177.2(9) . .
C1 N1 C5 C6 -175.6(9) . 14_454
Ru1 N1 C5 C6 6.5(11) . 14_454
C3 C4 C5 N1 4(2) . .
C3 C4 C5 C6 179.8(12) . 14_454
Ru1 O1 C6 C7 -112.8(8) 14_454 .
Ru1 O1 C6 C7 134.1(7) . .
Ru1 O1 C6 C5 8.0(10) 14_454 14_454
Ru1 O1 C6 C5 -105.0(8) . 14_454
O1 C6 C7 C12 -129.8(11) . .
C5 C6 C7 C12 107.7(12) 14_454 .
O1 C6 C7 C8 50.4(15) . .
C5 C6 C7 C8 -72.2(15) 14_454 .
C12 C7 C8 C9 -1(2) . .
C6 C7 C8 C9 178.5(14) . .
C7 C8 C9 C10 0(3) . .
C8 C9 C10 C11 1(2) . .
C9 C10 C11 C12 -1(2) . .
C8 C7 C12 C11 2(2) . .
C6 C7 C12 C11 -177.9(13) . .
C10 C11 C12 C7 -1(2) . .
C14 Ru1 C13 O2 64(85) . .
O1 Ru1 C13 O2 -120(85) 14_454 .
N1 Ru1 C13 O2 -41(85) . .
O1 Ru1 C13 O2 169(100) . .
Ru2 Ru1 C13 O2 157(100) . .
Ru1 Ru1 C13 O2 -159(85) 14_454 .
C13 Ru1 C14 O3 -116(12) . .
O1 Ru1 C14 O3 98(12) 14_454 .
N1 Ru1 C14 O3 -20(12) . .
O1 Ru1 C14 O3 72(12) . .
Ru2 Ru1 C14 O3 155(12) . .
Ru1 Ru1 C14 O3 106(12) 14_454 .
C15 Ru2 C15 O4 136(26) 14_454 .
C16 Ru2 C15 O4 6(26) . .
C16 Ru2 C15 O4 -95(26) 14_454 .
Ru1 Ru2 C15 O4 169(26) 14_454 .
Ru1 Ru2 C15 O4 102(26) . .
C15 Ru2 C16 O5 171(100) 14_454 .
C15 Ru2 C16 O5 -24(90) . .
C16 Ru2 C16 O5 76(90) 14_454 .
Ru1 Ru2 C16 O5 -102(90) 14_454 .
Ru1 Ru2 C16 O5 -105(90) . .
